data_4342317
loop_
_publ_author_name
'Kaur, Aman'
'Ribelli, Thomas G.'
'Schr\"oder, Kristin'
'Matyjaszewski, Krzysztof'
'Pintauer, Tomislav'

_publ_section_title
;
 Properties and ATRP Activity of Copper Complexes with Substituted
 Tris(2-pyridylmethyl)amine-Based Ligands.
;
_journal_issue 4
_journal_name_full 'Inorganic chemistry'
_journal_page_first 1474
_journal_page_last 1486
_journal_paper_doi 10.1021/ic502484s
_journal_volume 54
_journal_year 2015
_chemical_formula_moiety 'C21 H24 Br Cu N4 O, Br'
_chemical_formula_sum 'C21 H24 Br2 Cu N4 O'
_chemical_formula_weight 571.79
_chemical_name_systematic
; 
 ? 
;
_space_group_IT_number 14
_symmetry_cell_setting monoclinic
_symmetry_space_group_name_Hall '-P 2ybc'
_symmetry_space_group_name_H-M 'P 1 21/c 1'
_atom_sites_solution_hydrogens geom
_atom_sites_solution_primary direct
_atom_sites_solution_secondary difmap
_audit_creation_method SHELXL-97
_cell_angle_alpha 90.00
_cell_angle_beta 104.3720(10)
_cell_angle_gamma 90.00
_cell_formula_units_Z 4
_cell_length_a 15.2862(4)
_cell_length_b 9.7907(2)
_cell_length_c 16.3026(4)
_cell_measurement_reflns_used 9921
_cell_measurement_temperature 150
_cell_measurement_theta_max 27.659
_cell_measurement_theta_min 2.447
_cell_volume 2363.53(10)
_computing_cell_refinement 'SAINT(Bruker, 1998)'
_computing_data_collection 'SMART (Bruker, 1998)'
_computing_data_reduction SAINT
_computing_molecular_graphics 'SHELXTL-97 (Sheldrick, 2000)'
_computing_publication_material 'ORTEP-3 for windows (Faruggia, 1997)'
_computing_structure_refinement 'SHELXL-97 (Sheldrick, 2008)'
_computing_structure_solution 'SHELXS-97 (Sheldrick, 2008)'
_diffrn_ambient_temperature 150
_diffrn_measured_fraction_theta_full 0.991
_diffrn_measured_fraction_theta_max 0.991
_diffrn_measurement_device_type 'Bruker Smart ApexII'
_diffrn_measurement_method '\f and\w scans'
_diffrn_radiation_monochromator graphite
_diffrn_radiation_source 'fine-focus sealed tube'
_diffrn_radiation_type MoK\a
_diffrn_radiation_wavelength 0.71073
_diffrn_reflns_av_R_equivalents 0.0288
_diffrn_reflns_av_sigmaI/netI 0.0223
_diffrn_reflns_limit_h_max 19
_diffrn_reflns_limit_h_min -19
_diffrn_reflns_limit_k_max 12
_diffrn_reflns_limit_k_min -12
_diffrn_reflns_limit_l_max 21
_diffrn_reflns_limit_l_min -21
_diffrn_reflns_number 32121
_diffrn_reflns_theta_full 27.79
_diffrn_reflns_theta_max 27.79
_diffrn_reflns_theta_min 1.38
_exptl_absorpt_coefficient_mu 4.324
_exptl_absorpt_correction_T_max 0.770
_exptl_absorpt_correction_T_min 0.665
_exptl_absorpt_correction_type multi-scan
_exptl_crystal_colour green
_exptl_crystal_density_diffrn 1.607
_exptl_crystal_density_method 'not measured'
_exptl_crystal_description Plates
_exptl_crystal_F_000 1140
_exptl_crystal_size_max 0.51
_exptl_crystal_size_mid 0.08
_exptl_crystal_size_min 0.06
_platon_squeeze_details
;
;
_refine_diff_density_max 1.186
_refine_diff_density_min -0.587
_refine_diff_density_rms 0.078
_refine_ls_extinction_method none
_refine_ls_goodness_of_fit_ref 0.825
_refine_ls_hydrogen_treatment mixed
_refine_ls_matrix_type full
_refine_ls_number_parameters 265
_refine_ls_number_reflns 5540
_refine_ls_number_restraints 0
_refine_ls_restrained_S_all 0.825
_refine_ls_R_factor_all 0.0356
_refine_ls_R_factor_gt 0.0279
_refine_ls_shift/su_max 0.001
_refine_ls_shift/su_mean 0.000
_refine_ls_structure_factor_coef Fsqd
_refine_ls_weighting_details 'calc w=1/[\s^2^(Fo^2^)+(0.1000P)^2^+0.0000P] where P=(Fo^2^+2Fc^2^)/3'
_refine_ls_weighting_scheme calc
_refine_ls_wR_factor_gt 0.0980
_refine_ls_wR_factor_ref 0.1053
_reflns_number_gt 4647
_reflns_number_total 5540
_reflns_threshold_expression >2sigma(I)
_cod_data_source_file ic502484s_si_002.cif
_cod_data_source_block CuBr2TPMAstar1
_cod_depositor_comments
;
The following automatic conversions were performed:

'_symmetry_cell_setting' value 'Monoclinic' changed to 'monoclinic'
according to
/usr/data/users/saulius/crontab/automatic-downloads/rss-feeds/ACS/lib/dictionaries/cif_core.dic
dictionary named 'cif_core.dic' version 2.4.2 from 2011-04-26.

Automatic conversion script
Id: cif_fix_values 3008 2015-01-20 13:52:24Z robertas 

 Adding full bibliography for 4342314--4342319.cif.
;
_cod_original_sg_symbol_H-M 'P 21/c'
_cod_database_code 4342317

loop_
_symmetry_equiv_pos_as_xyz
'x, y, z'
'-x, y+1/2, -z+1/2'
'-x, -y, -z'
'x, -y-1/2, z-1/2'

loop_
_atom_site_label
_atom_site_type_symbol
_atom_site_fract_x
_atom_site_fract_y
_atom_site_fract_z
_atom_site_U_iso_or_equiv
_atom_site_adp_type
_atom_site_occupancy
_atom_site_symmetry_multiplicity
_atom_site_calc_flag
_atom_site_refinement_flags
Cu1 Cu 0.182759(17) 0.69453(3) 0.219451(18) 0.01971(9) Uani 1 1 d .
Br1 Br 0.021684(15) 0.69518(3) 0.182359(17) 0.02990(9) Uani 1 1 d .
Br2 Br 0.454586(17) 0.14104(3) 0.367368(18) 0.03708(10) Uani 1 1 d .
N4 N 0.32060(13) 0.69486(18) 0.25113(13) 0.0202(4) Uani 1 1 d .
N3 N 0.20481(13) 0.80626(19) 0.33006(13) 0.0233(4) Uani 1 1 d .
N2 N 0.20091(13) 0.48862(19) 0.21393(13) 0.0225(4) Uani 1 1 d .
C14 C 0.13913(17) 0.3900(3) 0.20982(17) 0.0298(5) Uani 1 1 d .
H14 H 0.0806 0.4142 0.2109 0.036 Uiso 1 1 calc R
C15 C 0.35110(15) 0.5686(2) 0.21604(15) 0.0238(5) Uani 1 1 d .
H15A H 0.4098 0.5420 0.2508 0.029 Uiso 1 1 calc R
H15B H 0.3575 0.5867 0.1593 0.029 Uiso 1 1 calc R
C10 C 0.28542(15) 0.4534(2) 0.21303(14) 0.0219(4) Uani 1 1 d .
C11 C 0.31033(18) 0.3186(3) 0.20571(18) 0.0300(5) Uani 1 1 d .
H11 H 0.3690 0.2965 0.2038 0.036 Uiso 1 1 calc R
C13 C 0.1599(2) 0.2531(3) 0.20399(19) 0.0359(6) Uani 1 1 d .
H13 H 0.1162 0.1861 0.2020 0.043 Uiso 1 1 calc R
C12 C 0.2462(2) 0.2183(3) 0.20127(19) 0.0357(6) Uani 1 1 d .
H12 H 0.2612 0.1271 0.1964 0.043 Uiso 1 1 calc R
N1 N 0.20500(14) 0.81173(19) 0.12152(13) 0.0231(4) Uani 1 1 d .
C9 C 0.35418(16) 0.8188(2) 0.21555(15) 0.0227(5) Uani 1 1 d .
H9A H 0.4135 0.8009 0.2066 0.027 Uiso 1 1 calc R
H9B H 0.3595 0.8939 0.2554 0.027 Uiso 1 1 calc R
C5 C 0.14264(16) 0.8460(2) 0.05076(16) 0.0256(5) Uani 1 1 d .
H5 H 0.0844 0.8122 0.0436 0.031 Uiso 1 1 calc R
C1 C 0.28974(15) 0.8578(2) 0.13238(15) 0.0211(4) Uani 1 1 d .
C6 C 0.41097(18) 0.9940(3) 0.0884(2) 0.0351(6) Uani 1 1 d .
H6A H 0.4169 1.0468 0.0405 0.053 Uiso 1 1 calc R
H6B H 0.4518 0.9179 0.0960 0.053 Uiso 1 1 calc R
H6C H 0.4251 1.0502 0.1382 0.053 Uiso 1 1 calc R
C2 C 0.31558(16) 0.9424(2) 0.07361(16) 0.0242(5) Uani 1 1 d .
C3 C 0.24867(17) 0.9765(2) 0.00112(15) 0.0252(5) Uani 1 1 d .
C4 C 0.16036(17) 0.9285(2) -0.01177(15) 0.0262(5) Uani 1 1 d .
C7 C 0.2546(2) 1.1977(2) -0.0562(2) 0.0366(6) Uani 1 1 d .
H7A H 0.1907 1.2137 -0.0705 0.055 Uiso 1 1 calc R
H7B H 0.2813 1.2455 -0.0953 0.055 Uiso 1 1 calc R
H7C H 0.2806 1.2299 0.0002 0.055 Uiso 1 1 calc R
C18 C 0.25903(17) 0.9526(2) 0.47815(16) 0.0295(5) Uani 1 1 d .
H18 H 0.2774 1.0022 0.5281 0.035 Uiso 1 1 calc R
C21 C 0.34887(16) 0.6957(2) 0.34542(15) 0.0231(5) Uani 1 1 d .
H21A H 0.4116 0.7235 0.3643 0.028 Uiso 1 1 calc R
H21B H 0.3431 0.6048 0.3670 0.028 Uiso 1 1 calc R
C16 C 0.28977(16) 0.7942(2) 0.37840(15) 0.0220(5) Uani 1 1 d .
C19 C 0.17121(18) 0.9649(3) 0.42866(17) 0.0329(6) Uani 1 1 d .
H19 H 0.1299 1.0221 0.4449 0.039 Uiso 1 1 calc R
C20 C 0.14679(16) 0.8896(3) 0.35458(17) 0.0288(5) Uani 1 1 d .
H20 H 0.0882 0.8972 0.3208 0.035 Uiso 1 1 calc R
C17 C 0.31908(17) 0.8665(2) 0.45287(15) 0.0275(5) Uani 1 1 d .
H17 H 0.3781 0.8574 0.4854 0.033 Uiso 1 1 calc R
C8 C 0.08735(19) 0.9612(3) -0.08992(17) 0.0360(6) Uani 1 1 d .
H8A H 0.0349 0.9070 -0.0905 0.054 Uiso 1 1 calc R
H8B H 0.1085 0.9410 -0.1393 0.054 Uiso 1 1 calc R
H8C H 0.0721 1.0563 -0.0898 0.054 Uiso 1 1 calc R
O1 O 0.27157(14) 1.05381(17) -0.06062(12) 0.0345(4) Uani 1 1 d .

loop_
_atom_site_aniso_label
_atom_site_aniso_U_11
_atom_site_aniso_U_22
_atom_site_aniso_U_33
_atom_site_aniso_U_23
_atom_site_aniso_U_13
_atom_site_aniso_U_12
Cu1 0.01303(15) 0.02211(16) 0.02273(16) 0.00128(10) 0.00203(11) -0.00014(9)
Br1 0.01623(14) 0.03508(16) 0.03637(17) 0.00311(10) 0.00270(10) 0.00084(9)
Br2 0.02640(15) 0.04761(18) 0.03902(17) 0.01008(12) 0.01153(11) 0.00375(11)
N4 0.0164(9) 0.0206(9) 0.0232(10) 0.0013(7) 0.0040(7) -0.0006(7)
N3 0.0192(9) 0.0249(9) 0.0250(10) -0.0014(8) 0.0041(8) -0.0009(7)
N2 0.0187(9) 0.0210(9) 0.0277(10) -0.0019(7) 0.0055(7) 0.0002(7)
C14 0.0236(12) 0.0271(12) 0.0400(15) -0.0044(10) 0.0107(10) -0.0022(9)
C15 0.0173(10) 0.0265(11) 0.0281(12) -0.0010(9) 0.0067(9) 0.0020(8)
C10 0.0192(10) 0.0264(11) 0.0202(11) 0.0031(8) 0.0050(8) 0.0023(9)
C11 0.0287(13) 0.0314(13) 0.0327(14) 0.0032(10) 0.0131(11) 0.0067(10)
C13 0.0400(15) 0.0250(12) 0.0453(16) -0.0052(11) 0.0154(12) -0.0072(11)
C12 0.0435(16) 0.0233(12) 0.0437(16) -0.0034(11) 0.0171(13) 0.0023(11)
N1 0.0207(10) 0.0248(9) 0.0229(10) 0.0037(7) 0.0036(8) -0.0018(7)
C9 0.0171(10) 0.0260(11) 0.0244(12) 0.0019(9) 0.0042(9) -0.0042(8)
C5 0.0223(11) 0.0273(11) 0.0251(12) -0.0002(9) 0.0020(9) 0.0012(9)
C1 0.0205(10) 0.0203(10) 0.0235(11) -0.0007(8) 0.0072(8) 0.0010(8)
C6 0.0309(13) 0.0297(13) 0.0491(17) 0.0091(12) 0.0181(12) -0.0021(10)
C2 0.0272(11) 0.0190(10) 0.0283(12) -0.0021(9) 0.0105(9) 0.0009(8)
C3 0.0367(13) 0.0193(10) 0.0232(11) 0.0021(9) 0.0144(10) 0.0057(9)
C4 0.0333(12) 0.0248(11) 0.0198(11) 0.0008(9) 0.0052(9) 0.0038(10)
C7 0.0448(17) 0.0232(12) 0.0424(16) 0.0077(11) 0.0120(13) 0.0001(11)
C18 0.0377(14) 0.0248(12) 0.0240(12) -0.0020(9) 0.0040(10) -0.0040(10)
C21 0.0187(11) 0.0283(11) 0.0200(11) 0.0047(9) 0.0004(9) -0.0008(8)
C16 0.0202(11) 0.0228(11) 0.0219(12) 0.0048(8) 0.0032(9) -0.0039(8)
C19 0.0346(13) 0.0298(13) 0.0348(14) -0.0045(11) 0.0095(11) 0.0027(11)
C20 0.0221(11) 0.0303(12) 0.0326(14) -0.0037(10) 0.0040(10) 0.0019(9)
C17 0.0298(12) 0.0275(12) 0.0222(12) 0.0018(9) 0.0007(9) -0.0059(9)
C8 0.0398(15) 0.0400(15) 0.0250(13) 0.0085(11) 0.0019(11) 0.0035(12)
O1 0.0533(12) 0.0260(9) 0.0311(10) 0.0061(7) 0.0232(9) 0.0061(8)

loop_
_atom_type_symbol
_atom_type_description
_atom_type_scat_dispersion_real
_atom_type_scat_dispersion_imag
_atom_type_scat_source
C C 0.0033 0.0016 'International Tables Vol C Tables 4.2.6.8 and 6.1.1.4'
H H 0.0000 0.0000 'International Tables Vol C Tables 4.2.6.8 and 6.1.1.4'
N N 0.0061 0.0033 'International Tables Vol C Tables 4.2.6.8 and 6.1.1.4'
O O 0.0106 0.0060 'International Tables Vol C Tables 4.2.6.8 and 6.1.1.4'
Cu Cu 0.3201 1.2651 'International Tables Vol C Tables 4.2.6.8 and 6.1.1.4'
Br Br -0.2901 2.4595 'International Tables Vol C Tables 4.2.6.8 and 6.1.1.4'

loop_
_geom_angle_atom_site_label_1
_geom_angle_atom_site_label_2
_geom_angle_atom_site_label_3
_geom_angle
N2 Cu1 N4 82.51(7)
N2 Cu1 N1 117.74(8)
N4 Cu1 N1 80.61(8)
N2 Cu1 N3 124.60(8)
N4 Cu1 N3 81.01(8)
N1 Cu1 N3 111.04(8)
N2 Cu1 Br1 97.73(5)
N4 Cu1 Br1 179.76(5)
N1 Cu1 Br1 99.23(6)
N3 Cu1 Br1 98.89(6)
C15 N4 C21 111.33(18)
C15 N4 C9 110.90(19)
C21 N4 C9 110.92(18)
C15 N4 Cu1 107.72(13)
C21 N4 Cu1 106.14(14)
C9 N4 Cu1 109.66(13)
C20 N3 C16 119.6(2)
C20 N3 Cu1 127.44(17)
C16 N3 Cu1 112.90(16)
C14 N2 C10 118.9(2)
C14 N2 Cu1 127.73(16)
C10 N2 Cu1 113.37(15)
N2 C14 C13 122.0(2)
N2 C14 H14 119.0
C13 C14 H14 119.0
N4 C15 C10 111.49(19)
N4 C15 H15A 109.3
C10 C15 H15A 109.3
N4 C15 H15B 109.3
C10 C15 H15B 109.3
H15A C15 H15B 108.0
N2 C10 C11 122.1(2)
N2 C10 C15 116.38(19)
C11 C10 C15 121.4(2)
C12 C11 C10 118.4(2)
C12 C11 H11 120.8
C10 C11 H11 120.8
C12 C13 C14 118.7(2)
C12 C13 H13 120.7
C14 C13 H13 120.7
C13 C12 C11 119.9(2)
C13 C12 H12 120.1
C11 C12 H12 120.1
C1 N1 C5 119.0(2)
C1 N1 Cu1 115.12(16)
C5 N1 Cu1 125.84(17)
N4 C9 C1 110.09(18)
N4 C9 H9A 109.6
C1 C9 H9A 109.6
N4 C9 H9B 109.6
C1 C9 H9B 109.6
H9A C9 H9B 108.2
N1 C5 C4 123.6(2)
N1 C5 H5 118.2
C4 C5 H5 118.2
N1 C1 C2 122.5(2)
N1 C1 C9 115.2(2)
C2 C1 C9 122.2(2)
C2 C6 H6A 109.5
C2 C6 H6B 109.5
H6A C6 H6B 109.5
C2 C6 H6C 109.5
H6A C6 H6C 109.5
H6B C6 H6C 109.5
C1 C2 C3 116.7(2)
C1 C2 C6 121.1(2)
C3 C2 C6 122.1(2)
O1 C3 C4 119.3(2)
O1 C3 C2 119.0(2)
C4 C3 C2 121.6(2)
C5 C4 C3 116.5(2)
C5 C4 C8 120.6(2)
C3 C4 C8 122.8(2)
O1 C7 H7A 109.5
O1 C7 H7B 109.5
H7A C7 H7B 109.5
O1 C7 H7C 109.5
H7A C7 H7C 109.5
H7B C7 H7C 109.5
C17 C18 C19 119.8(2)
C17 C18 H18 120.1
C19 C18 H18 120.1
N4 C21 C16 109.00(18)
N4 C21 H21A 109.9
C16 C21 H21A 109.9
N4 C21 H21B 109.9
C16 C21 H21B 109.9
H21A C21 H21B 108.3
N3 C16 C17 121.6(2)
N3 C16 C21 115.1(2)
C17 C16 C21 123.3(2)
C20 C19 C18 118.2(2)
C20 C19 H19 120.9
C18 C19 H19 120.9
N3 C20 C19 122.0(2)
N3 C20 H20 119.0
C19 C20 H20 119.0
C16 C17 C18 118.7(2)
C16 C17 H17 120.6
C18 C17 H17 120.6
C4 C8 H8A 109.5
C4 C8 H8B 109.5
H8A C8 H8B 109.5
C4 C8 H8C 109.5
H8A C8 H8C 109.5
H8B C8 H8C 109.5
C3 O1 C7 114.9(2)

loop_
_geom_bond_atom_site_label_1
_geom_bond_atom_site_label_2
_geom_bond_distance
Cu1 N2 2.0400(19)
Cu1 N4 2.0411(19)
Cu1 N1 2.062(2)
Cu1 N3 2.064(2)
Cu1 Br1 2.3852(3)
N4 C15 1.485(3)
N4 C21 1.490(3)
N4 C9 1.490(3)
N3 C20 1.337(3)
N3 C16 1.347(3)
N2 C14 1.340(3)
N2 C10 1.341(3)
C14 C13 1.387(4)
C14 H14 0.9300
C15 C10 1.503(3)
C15 H15A 0.9700
C15 H15B 0.9700
C10 C11 1.387(3)
C11 C12 1.377(4)
C11 H11 0.9300
C13 C12 1.374(4)
C13 H13 0.9300
C12 H12 0.9300
N1 C1 1.341(3)
N1 C5 1.344(3)
C9 C1 1.514(3)
C9 H9A 0.9700
C9 H9B 0.9700
C5 C4 1.379(3)
C5 H5 0.9300
C1 C2 1.396(3)
C6 C2 1.505(3)
C6 H6A 0.9600
C6 H6B 0.9600
C6 H6C 0.9600
C2 C3 1.398(3)
C3 O1 1.372(3)
C3 C4 1.395(4)
C4 C8 1.505(3)
C7 O1 1.437(3)
C7 H7A 0.9600
C7 H7B 0.9600
C7 H7C 0.9600
C18 C17 1.383(4)
C18 C19 1.389(4)
C18 H18 0.9300
C21 C16 1.508(3)
C21 H21A 0.9700
C21 H21B 0.9700
C16 C17 1.381(3)
C19 C20 1.385(4)
C19 H19 0.9300
C20 H20 0.9300
C17 H17 0.9300
C8 H8A 0.9600
C8 H8B 0.9600
C8 H8C 0.9600

loop_
_platon_squeeze_void_nr
_platon_squeeze_void_average_x
_platon_squeeze_void_average_y
_platon_squeeze_void_average_z
_platon_squeeze_void_volume
_platon_squeeze_void_count_electrons
_platon_squeeze_void_content
1 0.500 0.000 0.500 44 1 ' '
2 0.934 0.146 0.564 16 10 ' '
3 0.500 0.500 0.000 44 1 ' '
4 0.934 0.353 0.064 16 10 ' '
5 0.066 0.646 0.935 16 10 ' '
6 0.066 0.853 0.436 16 10 ' '
